data_4064035
loop_
_publ_author_name
'Oya, Kazumasa'
'Seino, Hidetake'
'Akiizumi, Midori'
'Mizobe, Yasushi'

_publ_section_title
;
 Preparation of Incomplete Cubane-Type Ru2M(\m3-S)(\m2-Cl)3Clusters (M =
 Sb, Bi) and Isolation of the Ru2Sb Cluster Having a Novel \m3-SO Ligand.
 Functions in Oxygen Atom Transfer and Catalytic Oxidation of PPh3to
 O&#x2550;PPh3by Molecular O2
;
_journal_issue 11
_journal_name_full Organometallics
_journal_page_first 2939
_journal_paper_doi 10.1021/om101095a
_journal_volume 30
_journal_year 2011
_chemical_formula_moiety 'C22 H34 Bi Cl5 Ru2 S '
_chemical_formula_sum 'C22 H34 Bi Cl5 Ru2 S'
_chemical_formula_weight 918.96
_space_group_IT_number 14
_symmetry_cell_setting monoclinic
_symmetry_Int_Tables_number 14
_symmetry_space_group_name_Hall '-P 2yn'
_symmetry_space_group_name_H-M 'P 1 21/n 1'
_cell_angle_alpha 90.0000
_cell_angle_beta 98.0292(5)
_cell_angle_gamma 90.0000
_cell_formula_units_Z 4
_cell_length_a 10.3744(16)
_cell_length_b 23.785(4)
_cell_length_c 11.8475(19)
_cell_measurement_reflns_used 6521
_cell_measurement_temperature 293.1
_cell_measurement_theta_max 27.9
_cell_measurement_theta_min 3.1
_cell_volume 2894.8(8)
_computing_cell_refinement CrystalClear
_computing_data_collection CrystalClear
_computing_data_reduction CrystalStructure
_computing_publication_material 'CrystalStructure 3.8'
_computing_structure_refinement CRYSTALS
_computing_structure_solution 'DIRDIF99 (PATTY)'
_diffrn_ambient_temperature 293.1
_diffrn_detector_area_resol_mean 7.31
_diffrn_measured_fraction_theta_full 0.998
_diffrn_measured_fraction_theta_max 0.998
_diffrn_measurement_device_type 'Rigaku Mercury'
_diffrn_measurement_method \w
_diffrn_radiation_type 'Mo K\a'
_diffrn_radiation_wavelength 0.71070
_diffrn_reflns_av_R_equivalents 0.042
_diffrn_reflns_limit_h_max 13
_diffrn_reflns_limit_h_min -13
_diffrn_reflns_limit_k_max 26
_diffrn_reflns_limit_k_min -31
_diffrn_reflns_limit_l_max 15
_diffrn_reflns_limit_l_min -15
_diffrn_reflns_number 23526
_diffrn_reflns_theta_full 27.87
_diffrn_reflns_theta_max 27.87
_exptl_absorpt_coefficient_mu 7.627
_exptl_absorpt_correction_T_max 0.683
_exptl_absorpt_correction_T_min 0.268
_exptl_absorpt_correction_type multi-scan
_exptl_absorpt_process_details 'Jacobson, R. (1998) Private communication'
_exptl_crystal_colour black
_exptl_crystal_density_diffrn 2.108
_exptl_crystal_density_method 'not measured'
_exptl_crystal_description platelet
_exptl_crystal_F_000 1752.00
_exptl_crystal_size_max 0.45
_exptl_crystal_size_mid 0.20
_exptl_crystal_size_min 0.05
_refine_diff_density_max 1.84
_refine_diff_density_min -1.41
_refine_ls_extinction_method none
_refine_ls_goodness_of_fit_ref 1.013
_refine_ls_hydrogen_treatment refall
_refine_ls_number_parameters 286
_refine_ls_number_reflns 6894
_refine_ls_R_factor_gt 0.0331
_refine_ls_shift/su_max 0.0000
_refine_ls_structure_factor_coef Fsqd
_refine_ls_weighting_details 'w = 1/[0.0010Fo^2^ + 0.2300\s(Fo^2^) + 0.0200]/(4Fo^2^)'
_refine_ls_weighting_scheme calc
_refine_ls_wR_factor_ref 0.1148
_reflns_number_gt 4362
_reflns_number_total 6894
_reflns_threshold_expression F^2^>2.0\s(F^2^)
_cod_data_source_file om101095a_si_002.cif
_cod_data_source_block '__[(Cp^RuCl)2Cl(SBiCl2)]_(3a)'
_cod_original_formula_sum 'C22 H34 Bi Cl5 Ru2 S '
_cod_database_code 4064035

loop_
_symmetry_equiv_pos_site_id
_symmetry_equiv_pos_as_xyz
1 +X,+Y,+Z
2 1/2-X,1/2+Y,1/2-Z
3 -X,-Y,-Z
4 1/2+X,1/2-Y,1/2+Z

loop_
_atom_site_label
_atom_site_type_symbol
_atom_site_fract_x
_atom_site_fract_y
_atom_site_fract_z
_atom_site_U_iso_or_equiv
_atom_site_adp_type
_atom_site_occupancy
_atom_site_symmetry_multiplicity
_atom_site_calc_flag
_atom_site_refinement_flags
Bi(1) Bi 0.11709(2) 0.084640(10) 0.51943(2) 0.04095(7) Uani 1.00 1 d .
Ru(1) Ru 0.28901(5) 0.10620(2) 0.25491(4) 0.03215(12) Uani 1.00 1 d .
Ru(2) Ru 0.35053(4) 0.19472(2) 0.41870(5) 0.03371(12) Uani 1.00 1 d .
Cl(1) Cl 0.06014(16) 0.09640(8) 0.27992(17) 0.0489(4) Uani 1.00 1 d .
Cl(2) Cl 0.13663(16) 0.20305(7) 0.48174(19) 0.0522(5) Uani 1.00 1 d .
Cl(3) Cl 0.24586(17) 0.20315(7) 0.22805(17) 0.0479(4) Uani 1.00 1 d .
Cl(4) Cl 0.17551(17) -0.02110(8) 0.5168(2) 0.0599(5) Uani 1.00 1 d .
Cl(5) Cl 0.2257(2) 0.09747(12) 0.7260(2) 0.0778(7) Uani 1.00 1 d .
S(1) S 0.34209(14) 0.09913(6) 0.45110(14) 0.0316(3) Uani 1.00 1 d .
C(1) C 0.4671(6) 0.0758(2) 0.1773(6) 0.0414(17) Uani 1.00 1 d .
C(2) C 0.3708(8) 0.0979(3) 0.0911(6) 0.049(2) Uani 1.00 1 d .
C(3) C 0.2542(7) 0.0656(3) 0.0913(6) 0.051(2) Uani 1.00 1 d .
C(4) C 0.2794(6) 0.0230(2) 0.1791(6) 0.0424(17) Uani 1.00 1 d .
C(5) C 0.4090(6) 0.0307(2) 0.2312(5) 0.0401(17) Uani 1.00 1 d .
C(6) C 0.6103(8) 0.0863(3) 0.1892(8) 0.059(2) Uani 1.00 1 d .
C(7) C 0.6713(9) 0.0510(4) 0.1047(10) 0.093(3) Uani 1.00 1 d .
C(8) C 0.3931(11) 0.1439(4) 0.0124(8) 0.085(3) Uani 1.00 1 d .
C(9) C 0.1287(8) 0.0708(4) 0.0103(7) 0.077(3) Uani 1.00 1 d .
C(10) C 0.1898(8) -0.0238(3) 0.2004(8) 0.068(2) Uani 1.00 1 d .
C(11) C 0.4774(7) -0.0071(3) 0.3241(7) 0.059(2) Uani 1.00 1 d .
C(12) C 0.5621(11) 0.2030(5) 0.4539(13) 0.032(2) Uiso 0.55 1 d P
C(13) C 0.5105(13) 0.2042(5) 0.5676(11) 0.036(2) Uiso 0.55 1 d P
C(14) C 0.4284(13) 0.2526(6) 0.5658(13) 0.043(2) Uiso 0.55 1 d P
C(15) C 0.4244(12) 0.2788(5) 0.4562(15) 0.038(2) Uiso 0.55 1 d P
C(16) C 0.5088(14) 0.2501(6) 0.3922(12) 0.040(3) Uiso 0.55 1 d P
C(17) C 0.6681(15) 0.1626(6) 0.4376(15) 0.063(3) Uiso 0.55 1 d P
C(18) C 0.8009(15) 0.1842(6) 0.4790(15) 0.062(3) Uiso 0.55 1 d P
C(19) C 0.539(2) 0.1680(9) 0.6707(19) 0.087(5) Uiso 0.55 1 d P
C(20) C 0.362(2) 0.2692(8) 0.6686(19) 0.089(5) Uiso 0.55 1 d P
C(21) C 0.3454(17) 0.3332(7) 0.4218(16) 0.073(4) Uiso 0.55 1 d P
C(22) C 0.5428(18) 0.2654(8) 0.2771(17) 0.076(4) Uiso 0.55 1 d P
C(23) C 0.5551(13) 0.1983(6) 0.4921(15) 0.029(3) Uiso 0.45 1 d P
C(24) C 0.4748(19) 0.2213(9) 0.5704(16) 0.049(4) Uiso 0.45 1 d P
C(25) C 0.4201(13) 0.2696(6) 0.5195(17) 0.033(2) Uiso 0.45 1 d P
C(26) C 0.4480(18) 0.2788(7) 0.4076(18) 0.049(4) Uiso 0.45 1 d P
C(27) C 0.5360(17) 0.2338(8) 0.3863(16) 0.043(4) Uiso 0.45 1 d P
C(28) C 0.6527(16) 0.1478(6) 0.4980(15) 0.046(3) Uiso 0.45 1 d P
C(29) C 0.7872(17) 0.1701(7) 0.5456(17) 0.056(4) Uiso 0.45 1 d P
C(30) C 0.481(2) 0.1931(9) 0.691(2) 0.072(5) Uiso 0.45 1 d P
C(31) C 0.336(2) 0.3015(9) 0.607(2) 0.073(5) Uiso 0.45 1 d P
C(32) C 0.396(2) 0.3303(9) 0.3403(19) 0.070(5) Uiso 0.45 1 d P
C(33) C 0.600(2) 0.2369(8) 0.2809(19) 0.068(5) Uiso 0.45 1 d P
H(1) H 0.6247 0.1249 0.1737 0.074 Uiso 1.00 1 c R
H(2) H 0.6489 0.0777 0.2648 0.074 Uiso 1.00 1 c R
H(3) H 0.6978 0.0162 0.1397 0.117 Uiso 1.00 1 c R
H(4) H 0.7448 0.0697 0.0825 0.117 Uiso 1.00 1 c R
H(5) H 0.6091 0.0443 0.0393 0.117 Uiso 1.00 1 c R
H(6) H 0.3172 0.1488 -0.0416 0.104 Uiso 1.00 1 c R
H(7) H 0.4647 0.1349 -0.0261 0.104 Uiso 1.00 1 c R
H(8) H 0.4111 0.1777 0.0543 0.104 Uiso 1.00 1 c R
H(9) H 0.0698 0.0421 0.0250 0.090 Uiso 1.00 1 c R
H(10) H 0.1474 0.0674 -0.0656 0.090 Uiso 1.00 1 c R
H(11) H 0.0908 0.1065 0.0200 0.090 Uiso 1.00 1 c R
H(12) H 0.2292 -0.0462 0.2622 0.082 Uiso 1.00 1 c R
H(13) H 0.1725 -0.0464 0.1339 0.082 Uiso 1.00 1 c R
H(14) H 0.1106 -0.0085 0.2185 0.082 Uiso 1.00 1 c R
H(15) H 0.5628 0.0066 0.3485 0.071 Uiso 1.00 1 c R
H(16) H 0.4822 -0.0440 0.2946 0.071 Uiso 1.00 1 c R
H(17) H 0.4296 -0.0077 0.3868 0.071 Uiso 1.00 1 c R

loop_
_atom_site_aniso_label
_atom_site_aniso_U_11
_atom_site_aniso_U_22
_atom_site_aniso_U_33
_atom_site_aniso_U_12
_atom_site_aniso_U_13
_atom_site_aniso_U_23
Bi(1) 0.03155(13) 0.04310(16) 0.05025(18) -0.00288(9) 0.01289(11) -0.00003(11)
Ru(1) 0.0325(2) 0.0285(2) 0.0352(2) -0.00006(18) 0.0037(2) -0.0002(2)
Ru(2) 0.0288(2) 0.0260(2) 0.0467(3) -0.00009(17) 0.0066(2) -0.0047(2)
Cl(1) 0.0320(7) 0.0559(9) 0.0573(11) -0.0028(6) 0.0005(7) -0.0023(8)
Cl(2) 0.0356(7) 0.0440(8) 0.0795(13) 0.0037(6) 0.0173(8) -0.0120(8)
Cl(3) 0.0513(9) 0.0347(7) 0.0553(11) 0.0037(6) -0.0008(8) 0.0083(7)
Cl(4) 0.0420(8) 0.0431(9) 0.0948(16) -0.0042(7) 0.0097(9) 0.0087(9)
Cl(5) 0.0915(17) 0.0989(17) 0.0450(12) 0.0056(13) 0.0173(11) -0.0057(11)
S(1) 0.0276(6) 0.0309(6) 0.0362(8) -0.0009(5) 0.0046(5) -0.0015(6)
C(1) 0.047(3) 0.038(3) 0.040(3) 0.000(2) 0.013(3) -0.007(2)
C(2) 0.072(4) 0.044(3) 0.033(3) -0.002(3) 0.016(3) -0.002(2)
C(3) 0.057(4) 0.060(4) 0.037(3) -0.002(3) 0.003(3) -0.008(3)
C(4) 0.048(3) 0.033(3) 0.046(4) -0.000(2) 0.006(3) -0.013(2)
C(5) 0.045(3) 0.037(3) 0.040(3) 0.007(2) 0.013(2) -0.007(2)
C(6) 0.057(4) 0.059(4) 0.068(5) -0.001(3) 0.031(4) -0.014(4)
C(7) 0.072(6) 0.091(7) 0.130(10) -0.001(5) 0.057(6) -0.043(7)
C(8) 0.123(9) 0.085(7) 0.052(5) -0.011(6) 0.031(5) 0.017(5)
C(9) 0.066(5) 0.106(7) 0.053(5) 0.009(5) -0.016(4) -0.011(5)
C(10) 0.074(5) 0.041(4) 0.091(7) -0.016(3) 0.019(4) -0.016(4)
C(11) 0.055(4) 0.058(4) 0.065(5) 0.025(3) 0.012(3) 0.002(3)

loop_
_atom_type_symbol
_atom_type_description
_atom_type_scat_dispersion_real
_atom_type_scat_dispersion_imag
_atom_type_scat_source
C C 0.003 0.002
;
International Tables for Crystallography
(1992, Vol. C, Tables 4.2.6.8 and 6.1.1.4)
;
H H 0.000 0.000
;
International Tables for Crystallography
(1992, Vol. C, Table 6.1.1.4)
;
S S 0.125 0.123
;
International Tables for Crystallography
(1992, Vol. C, Tables 4.2.6.8 and 6.1.1.4)
;
Cl Cl 0.148 0.159
;
International Tables for Crystallography
(1992, Vol. C, Tables 4.2.6.8 and 6.1.1.4)
;
Ru Ru -1.259 0.836
;
International Tables for Crystallography
(1992, Vol. C, Tables 4.2.6.8 and 6.1.1.4)
;
Bi Bi -4.108 10.257
;
International Tables for Crystallography
(1992, Vol. C, Tables 4.2.6.8 and 6.1.1.4)
;

loop_
_geom_angle_atom_site_label_1
_geom_angle_atom_site_label_2
_geom_angle_atom_site_label_3
_geom_angle
_geom_angle_publ_flag
Cl(1) Bi(1) Cl(2) 75.87(5) yes
Cl(1) Bi(1) Cl(4) 95.75(6) yes
Cl(1) Bi(1) Cl(5) 161.26(7) yes
Cl(1) Bi(1) S(1) 75.25(4) yes
Cl(2) Bi(1) Cl(4) 158.77(6) yes
Cl(2) Bi(1) Cl(5) 90.03(7) yes
Cl(2) Bi(1) S(1) 74.61(4) yes
Cl(4) Bi(1) Cl(5) 93.14(8) yes
Cl(4) Bi(1) S(1) 84.43(5) yes
Cl(5) Bi(1) S(1) 89.28(7) yes
Ru(2) Ru(1) Cl(1) 96.65(4) yes
Ru(2) Ru(1) Cl(3) 52.83(4) yes
Ru(2) Ru(1) S(1) 51.47(3) yes
Ru(2) Ru(1) C(1) 112.72(16) yes
Ru(2) Ru(1) C(2) 125.20(19) yes
Ru(2) Ru(1) C(3) 158.6(2) yes
Ru(2) Ru(1) C(4) 160.17(17) yes
Ru(2) Ru(1) C(5) 126.96(16) yes
Cl(1) Ru(1) Cl(3) 86.58(6) yes
Cl(1) Ru(1) S(1) 88.30(6) yes
Cl(1) Ru(1) C(1) 150.39(17) yes
Cl(1) Ru(1) C(2) 126.2(2) yes
Cl(1) Ru(1) C(3) 91.3(2) yes
Cl(1) Ru(1) C(4) 88.51(18) yes
Cl(1) Ru(1) C(5) 120.55(17) yes
Cl(3) Ru(1) S(1) 102.70(6) yes
Cl(3) Ru(1) C(1) 113.69(17) yes
Cl(3) Ru(1) C(2) 93.30(19) yes
Cl(3) Ru(1) C(3) 108.2(2) yes
Cl(3) Ru(1) C(4) 146.90(18) yes
Cl(3) Ru(1) C(5) 150.42(18) yes
S(1) Ru(1) C(1) 106.70(17) yes
S(1) Ru(1) C(2) 143.0(2) yes
S(1) Ru(1) C(3) 149.0(2) yes
S(1) Ru(1) C(4) 109.86(18) yes
S(1) Ru(1) C(5) 90.54(17) yes
C(1) Ru(1) C(2) 36.7(2) yes
C(1) Ru(1) C(3) 62.6(2) yes
C(1) Ru(1) C(4) 62.6(2) yes
C(1) Ru(1) C(5) 36.7(2) yes
C(2) Ru(1) C(3) 38.1(2) yes
C(2) Ru(1) C(4) 63.9(2) yes
C(2) Ru(1) C(5) 62.0(2) yes
C(3) Ru(1) C(4) 39.2(2) yes
C(3) Ru(1) C(5) 63.2(2) yes
C(4) Ru(1) C(5) 37.4(2) yes
Ru(1) Ru(2) Cl(2) 98.05(4) yes
Ru(1) Ru(2) Cl(3) 52.45(4) yes
Ru(1) Ru(2) S(1) 51.76(4) yes
Ru(1) Ru(2) C(12) 108.5(3) yes
Ru(1) Ru(2) C(13) 132.1(3) yes
Ru(1) Ru(2) C(14) 168.7(3) yes
Ru(1) Ru(2) C(15) 148.6(4) yes
Ru(1) Ru(2) C(16) 116.7(4) yes
Ru(1) Ru(2) C(23) 114.2(4) yes
Ru(1) Ru(2) C(24) 145.9(5) yes
Ru(1) Ru(2) C(25) 168.8(4) yes
Ru(1) Ru(2) C(26) 132.1(5) yes
Ru(1) Ru(2) C(27) 107.8(4) yes
Cl(2) Ru(2) Cl(3) 88.27(6) yes
Cl(2) Ru(2) S(1) 88.39(5) yes
Cl(2) Ru(2) C(12) 149.8(4) yes
Cl(2) Ru(2) C(13) 110.6(3) yes
Cl(2) Ru(2) C(14) 87.6(3) yes
Cl(2) Ru(2) C(15) 99.9(3) yes
Cl(2) Ru(2) C(16) 137.3(4) yes
Cl(2) Ru(2) C(23) 138.5(4) yes
Cl(2) Ru(2) C(24) 100.6(5) yes
Cl(2) Ru(2) C(25) 90.6(4) yes
Cl(2) Ru(2) C(26) 112.3(5) yes
Cl(2) Ru(2) C(27) 149.9(5) yes
Cl(3) Ru(2) S(1) 102.61(5) yes
Cl(3) Ru(2) C(12) 119.2(4) yes
Cl(3) Ru(2) C(13) 157.4(3) yes
Cl(3) Ru(2) C(14) 138.0(3) yes
Cl(3) Ru(2) C(15) 102.6(4) yes
Cl(3) Ru(2) C(16) 93.8(3) yes
Cl(3) Ru(2) C(23) 131.8(4) yes
Cl(3) Ru(2) C(24) 155.4(5) yes
Cl(3) Ru(2) C(25) 121.2(4) yes
Cl(3) Ru(2) C(26) 91.1(5) yes
Cl(3) Ru(2) C(27) 95.3(4) yes
S(1) Ru(2) C(12) 96.7(3) yes
S(1) Ru(2) C(13) 90.5(3) yes
S(1) Ru(2) C(14) 119.0(3) yes
S(1) Ru(2) C(15) 153.6(3) yes
S(1) Ru(2) C(16) 132.2(4) yes
S(1) Ru(2) C(23) 91.7(3) yes
S(1) Ru(2) C(24) 100.5(5) yes
S(1) Ru(2) C(25) 136.1(4) yes
S(1) Ru(2) C(26) 155.7(4) yes
S(1) Ru(2) C(27) 119.7(4) yes
C(12) Ru(2) C(13) 39.9(5) yes
C(12) Ru(2) C(14) 63.9(5) yes
C(12) Ru(2) C(15) 63.9(4) yes
C(12) Ru(2) C(16) 37.8(5) yes
C(13) Ru(2) C(14) 36.8(5) yes
C(13) Ru(2) C(15) 63.1(5) yes
C(13) Ru(2) C(16) 64.1(5) yes
C(14) Ru(2) C(15) 37.6(6) yes
C(14) Ru(2) C(16) 63.1(5) yes
C(15) Ru(2) C(16) 38.1(5) yes
C(23) Ru(2) C(24) 38.7(7) yes
C(23) Ru(2) C(25) 61.7(5) yes
C(23) Ru(2) C(26) 64.4(6) yes
C(23) Ru(2) C(27) 39.9(6) yes
C(24) Ru(2) C(25) 36.9(7) yes
C(24) Ru(2) C(26) 64.4(7) yes
C(24) Ru(2) C(27) 65.8(7) yes
C(25) Ru(2) C(26) 36.9(7) yes
C(25) Ru(2) C(27) 62.0(6) yes
C(26) Ru(2) C(27) 37.9(7) yes
Bi(1) Cl(1) Ru(1) 93.48(5) yes
Bi(1) Cl(2) Ru(2) 93.15(5) yes
Ru(1) Cl(3) Ru(2) 74.72(5) yes
Bi(1) S(1) Ru(1) 102.95(5) yes
Bi(1) S(1) Ru(2) 103.82(5) yes
Ru(1) S(1) Ru(2) 76.77(5) yes
Ru(1) C(1) C(2) 69.4(4) yes
Ru(1) C(1) C(5) 69.1(3) yes
Ru(1) C(1) C(6) 139.1(5) yes
C(2) C(1) C(5) 107.4(6) yes
C(2) C(1) C(6) 126.5(7) yes
C(5) C(1) C(6) 124.2(6) yes
Ru(1) C(2) C(1) 73.9(4) yes
Ru(1) C(2) C(3) 67.8(4) yes
Ru(1) C(2) C(8) 126.5(6) yes
C(1) C(2) C(3) 108.0(6) yes
C(1) C(2) C(8) 124.7(7) yes
C(3) C(2) C(8) 127.2(7) yes
Ru(1) C(3) C(2) 74.1(4) yes
Ru(1) C(3) C(4) 71.1(3) yes
Ru(1) C(3) C(9) 123.8(6) yes
C(2) C(3) C(4) 108.0(6) yes
C(2) C(3) C(9) 127.4(7) yes
C(4) C(3) C(9) 124.5(7) yes
Ru(1) C(4) C(3) 69.7(3) yes
Ru(1) C(4) C(5) 73.4(3) yes
Ru(1) C(4) C(10) 127.1(5) yes
C(3) C(4) C(5) 106.8(5) yes
C(3) C(4) C(10) 126.0(6) yes
C(5) C(4) C(10) 126.9(6) yes
Ru(1) C(5) C(1) 74.2(3) yes
Ru(1) C(5) C(4) 69.2(3) yes
Ru(1) C(5) C(11) 126.8(5) yes
C(1) C(5) C(4) 109.8(5) yes
C(1) C(5) C(11) 125.9(5) yes
C(4) C(5) C(11) 124.1(6) yes
C(1) C(6) C(7) 110.3(7) yes
Ru(2) C(12) C(13) 72.7(7) yes
Ru(2) C(12) C(16) 70.2(7) yes
Ru(2) C(12) C(17) 131.0(9) yes
Ru(2) C(12) C(23) 83(2) yes
C(13) C(12) C(16) 106.5(11) yes
C(13) C(12) C(17) 119.0(12) yes
C(16) C(12) C(17) 133.4(14) yes
Ru(2) C(13) C(12) 67.5(6) yes
Ru(2) C(13) C(14) 72.4(7) yes
Ru(2) C(13) C(19) 128.6(11) yes
C(12) C(13) C(14) 106.6(11) yes
C(12) C(13) C(19) 131.4(13) yes
C(14) C(13) C(19) 121.9(14) yes
Ru(2) C(14) C(13) 70.8(8) yes
Ru(2) C(14) C(15) 66.9(7) yes
Ru(2) C(14) C(20) 127.8(11) yes
C(13) C(14) C(15) 107.7(12) yes
C(13) C(14) C(20) 122.0(14) yes
C(15) C(14) C(20) 130.3(14) yes
Ru(2) C(15) C(14) 75.5(8) yes
Ru(2) C(15) C(16) 70.8(8) yes
Ru(2) C(15) C(21) 123.8(9) yes
C(14) C(15) C(16) 109.5(11) yes
C(14) C(15) C(21) 123.1(14) yes
C(16) C(15) C(21) 127.2(15) yes
Ru(2) C(16) C(12) 72.0(8) yes
Ru(2) C(16) C(15) 71.1(8) yes
Ru(2) C(16) C(22) 124.1(10) yes
C(12) C(16) C(15) 109.5(13) yes
C(12) C(16) C(22) 122.7(14) yes
C(15) C(16) C(22) 127.8(14) yes
C(12) C(17) C(18) 113.6(13) yes
Ru(2) C(23) C(24) 69.7(9) yes
Ru(2) C(23) C(27) 71.4(8) yes
Ru(2) C(23) C(28) 125.1(10) yes
C(24) C(23) C(27) 107.8(14) yes
C(24) C(23) C(28) 133.7(16) yes
C(27) C(23) C(28) 118.5(15) yes
Ru(2) C(24) C(23) 71.6(9) yes
Ru(2) C(24) C(25) 73.7(10) yes
Ru(2) C(24) C(30) 125.1(14) yes
C(23) C(24) C(25) 105.9(16) yes
C(23) C(24) C(30) 118.1(17) yes
C(25) C(24) C(30) 135.5(19) yes
Ru(2) C(25) C(24) 69.4(10) yes
Ru(2) C(25) C(26) 73.2(10) yes
Ru(2) C(25) C(31) 123.8(11) yes
C(24) C(25) C(26) 114.3(16) yes
C(24) C(25) C(31) 109.6(17) yes
C(26) C(25) C(31) 136.1(15) yes
Ru(2) C(26) C(25) 69.8(9) yes
Ru(2) C(26) C(27) 69.8(10) yes
Ru(2) C(26) C(32) 128.0(13) yes
C(25) C(26) C(27) 105.4(15) yes
C(25) C(26) C(32) 120.8(17) yes
C(27) C(26) C(32) 133.7(19) yes
Ru(2) C(27) C(23) 68.7(9) yes
Ru(2) C(27) C(26) 72.3(10) yes
Ru(2) C(27) C(33) 131.4(13) yes
C(23) C(28) C(29) 107.5(13) yes
C(1) C(6) H(1) 109.0 no
C(1) C(6) H(2) 109.6 no
C(7) C(6) H(1) 108.4 no
C(7) C(6) H(2) 110.1 no
H(1) C(6) H(2) 109.5 no
C(6) C(7) H(3) 108.5 no
C(6) C(7) H(4) 110.4 no
C(6) C(7) H(5) 109.5 no
H(3) C(7) H(4) 109.5 no
H(3) C(7) H(5) 109.5 no
H(4) C(7) H(5) 109.5 no
C(2) C(8) H(6) 109.1 no
C(2) C(8) H(7) 109.7 no
C(2) C(8) H(8) 109.6 no
H(6) C(8) H(7) 109.5 no
H(6) C(8) H(8) 109.5 no
H(7) C(8) H(8) 109.5 no
C(3) C(9) H(9) 110.1 no
C(3) C(9) H(10) 108.9 no
C(3) C(9) H(11) 109.4 no
H(9) C(9) H(10) 109.5 no
H(9) C(9) H(11) 109.5 no
H(10) C(9) H(11) 109.5 no
C(4) C(10) H(12) 109.7 no
C(4) C(10) H(13) 109.3 no
C(4) C(10) H(14) 109.4 no
H(12) C(10) H(13) 109.5 no
H(12) C(10) H(14) 109.5 no
H(13) C(10) H(14) 109.5 no
C(5) C(11) H(15) 109.9 no
C(5) C(11) H(16) 109.0 no
C(5) C(11) H(17) 109.5 no
H(15) C(11) H(16) 109.5 no
H(15) C(11) H(17) 109.5 no
H(16) C(11) H(17) 109.5 no

loop_
_geom_bond_atom_site_label_1
_geom_bond_atom_site_label_2
_geom_bond_distance
_geom_bond_publ_flag
Bi(1) Cl(1) 2.8304(19) yes
Bi(1) Cl(2) 2.8632(17) yes
Bi(1) Cl(4) 2.5883(19) yes
Bi(1) Cl(5) 2.566(2) yes
Bi(1) S(1) 2.5982(15) yes
Ru(1) Ru(2) 2.8740(6) yes
Ru(1) Cl(1) 2.4447(18) yes
Ru(1) Cl(3) 2.3621(17) yes
Ru(1) S(1) 2.3188(16) yes
Ru(1) C(1) 2.293(7) yes
Ru(1) C(2) 2.233(8) yes
Ru(1) C(3) 2.151(7) yes
Ru(1) C(4) 2.170(6) yes
Ru(1) C(5) 2.225(6) yes
Ru(2) Cl(2) 2.4463(19) yes
Ru(2) Cl(3) 2.3740(19) yes
Ru(2) S(1) 2.3095(15) yes
Ru(2) C(12) 2.185(12) yes
Ru(2) C(13) 2.258(12) yes
Ru(2) C(14) 2.279(15) yes
Ru(2) C(15) 2.166(12) yes
Ru(2) C(16) 2.161(15) yes
Ru(2) C(23) 2.180(14) yes
Ru(2) C(24) 2.155(18) yes
Ru(2) C(25) 2.209(16) yes
Ru(2) C(26) 2.253(18) yes
Ru(2) C(27) 2.219(19) yes
C(1) C(2) 1.425(9) yes
C(1) C(5) 1.425(9) yes
C(1) C(6) 1.494(10) yes
C(2) C(3) 1.433(11) yes
C(2) C(8) 1.477(12) yes
C(3) C(4) 1.449(10) yes
C(3) C(9) 1.511(11) yes
C(4) C(5) 1.411(8) yes
C(4) C(10) 1.494(10) yes
C(5) C(11) 1.518(10) yes
C(6) C(7) 1.513(15) yes
C(12) C(13) 1.52(2) yes
C(12) C(16) 1.408(19) yes
C(12) C(17) 1.49(2) yes
C(13) C(14) 1.43(2) yes
C(13) C(19) 1.49(2) yes
C(14) C(15) 1.44(2) yes
C(14) C(20) 1.53(2) yes
C(15) C(16) 1.41(2) yes
C(15) C(21) 1.55(2) yes
C(16) C(22) 1.50(2) yes
C(17) C(18) 1.49(2) yes
C(23) C(24) 1.44(2) yes
C(23) C(27) 1.50(2) yes
C(23) C(28) 1.57(2) yes
C(24) C(25) 1.38(2) yes
C(24) C(30) 1.57(3) yes
C(25) C(26) 1.41(3) yes
C(25) C(31) 1.63(3) yes
C(26) C(27) 1.45(2) yes
C(26) C(32) 1.52(2) yes
C(27) C(33) 1.49(3) yes
C(28) C(29) 1.53(2) yes
C(6) H(1) 0.950 no
C(6) H(2) 0.950 no
C(7) H(3) 0.950 no
C(7) H(4) 0.950 no
C(7) H(5) 0.950 no
C(8) H(6) 0.950 no
C(8) H(7) 0.950 no
C(8) H(8) 0.950 no
C(9) H(9) 0.950 no
C(9) H(10) 0.950 no
C(9) H(11) 0.950 no
C(10) H(12) 0.950 no
C(10) H(13) 0.950 no
C(10) H(14) 0.950 no
C(11) H(15) 0.950 no
C(11) H(16) 0.950 no
C(11) H(17) 0.950 no

loop_
_geom_contact_atom_site_label_1
_geom_contact_atom_site_label_2
_geom_contact_distance
_geom_contact_site_symmetry_2
Bi(1) Ru(1) 3.8506(5) .
Bi(1) Ru(2) 3.8668(5) .
Bi(1) Cl(4) 3.3644(17) 3_556
